data_4321295
loop_
_publ_author_name
'Jan N\"aslund'
'Ingmar Persson'
'Magnus Sandstrom'

_publ_contact_author
;
    Prof. Ingmar Persson
    Department of Chemistry, SLU
    P.O.Box 7015
    SE-750 07 Uppsala
    Sweden
;
_publ_contact_author_email Ingmar.Persson@kemi.slu.se
_publ_contact_author_fax '+46 18 673476'
_publ_contact_author_phone '+46 18 671547'
_publ_section_title
;
 Solvation of the Bismuth(III) Ion by Water, Dimethyl Sulfoxide,
 N,N'-Dimethylpropyleneurea, and N,N-Dimethylthioformamide. An EXAFS,
 Large-Angle X-ray Scattering, and Crystallographic Structural Study
;
_journal_name_full 'Inorganic Chemistry'
_journal_page_first 4012
_journal_page_last 4021
_journal_paper_doi 10.1021/ic000022m
_journal_volume 39
_journal_year 2000
_chemical_formula_sum 'C16 H48 Bi Cl3 O20 S8'
_chemical_formula_weight 1132.35
_chemical_name_systematic
; 
 octakisdimethylsulfoxidebismuth(III) perchlorate 
;
_space_group_IT_number 14
_symmetry_cell_setting monoclinic
_symmetry_space_group_name_Hall '-P 2yn'
_symmetry_space_group_name_H-M 'P 1 21/n 1'
_atom_sites_solution_hydrogens geom
_atom_sites_solution_primary direct
_atom_sites_solution_secondary difmap
_audit_creation_method SHELXL-97
_cell_angle_alpha 90.00
_cell_angle_beta 100.86(3)
_cell_angle_gamma 90.00
_cell_formula_units_Z 4
_cell_length_a 12.672(3)
_cell_length_b 19.438(4)
_cell_length_c 18.510(4)
_cell_measurement_reflns_used 9887
_cell_measurement_temperature 293(2)
_cell_measurement_theta_max 28
_cell_measurement_theta_min 0
_cell_volume 4477.7(18)
_computing_cell_refinement 'Bruker SMART'
_computing_data_collection 'Bruker SMART'
_computing_data_reduction 'Bruker SHELXTL'
_computing_molecular_graphics 'Bruker SHELXTL'
_computing_publication_material 'Bruker SHELXTL'
_computing_structure_refinement 'Bruker SHELXTL'
_computing_structure_solution 'Bruker SHELXTL'
_diffrn_ambient_temperature 293(2)
_diffrn_measured_fraction_theta_full 0.961
_diffrn_measured_fraction_theta_max 0.961
_diffrn_measurement_device_type 'CCD area detector'
_diffrn_measurement_method 'phi and omega scans'
_diffrn_radiation_monochromator graphite
_diffrn_radiation_source 'fine-focus sealed tube'
_diffrn_radiation_type MoK\a
_diffrn_radiation_wavelength 0.71073
_diffrn_reflns_av_R_equivalents 0.0815
_diffrn_reflns_av_sigmaI/netI 0.1325
_diffrn_reflns_limit_h_max 16
_diffrn_reflns_limit_h_min -16
_diffrn_reflns_limit_k_max 25
_diffrn_reflns_limit_k_min -23
_diffrn_reflns_limit_l_max 21
_diffrn_reflns_limit_l_min -23
_diffrn_reflns_number 25422
_diffrn_reflns_theta_full 27.50
_diffrn_reflns_theta_max 27.50
_diffrn_reflns_theta_min 1.53
_exptl_absorpt_coefficient_mu 4.549
_exptl_absorpt_correction_T_max 1.00
_exptl_absorpt_correction_T_min 0.584
_exptl_absorpt_correction_type empirical
_exptl_absorpt_process_details 'Bruker SADABS'
_exptl_crystal_colour colorless
_exptl_crystal_density_diffrn 1.680
_exptl_crystal_density_meas 1.7171
_exptl_crystal_density_method flotation
_exptl_crystal_description sphere
_exptl_crystal_F_000 2072
_exptl_crystal_size_rad 0.20
_refine_diff_density_max 0.755
_refine_diff_density_min -0.609
_refine_diff_density_rms 0.126
_refine_ls_extinction_coef 0.00190(12)
_refine_ls_extinction_expression Fc^*^=kFc[1+0.001xFc^2^\l^3^/sin(2\q)]^-1/4^
_refine_ls_extinction_method SHELXL
_refine_ls_goodness_of_fit_ref 0.852
_refine_ls_hydrogen_treatment mixed
_refine_ls_matrix_type full
_refine_ls_number_parameters 484
_refine_ls_number_reflns 9887
_refine_ls_number_restraints 0
_refine_ls_restrained_S_all 0.852
_refine_ls_R_factor_all 0.1544
_refine_ls_R_factor_gt 0.0565
_refine_ls_shift/su_max 0.000
_refine_ls_shift/su_mean 0.000
_refine_ls_structure_factor_coef Fsqd
_refine_ls_weighting_details 'calc w=1/[\s^2^(Fo^2^)+(0.0689P)^2^+0.1000P] where P=(Fo^2^+2Fc^2^)/3'
_refine_ls_weighting_scheme calc
_refine_ls_wR_factor_gt 0.1157
_refine_ls_wR_factor_ref 0.1369
_reflns_number_gt 4611
_reflns_number_total 9887
_reflns_threshold_expression >2sigma(I)
_cod_data_source_file ic000022m_3.cif
_cod_data_source_block bidmsos1
_cod_depositor_comments
;
The following automatic conversions were performed:

'_symmetry_cell_setting' value 'Monoclinic' changed to 'monoclinic'
according to the built-in table from CIF Core dictionary named
'cif_core.dic' version 2.4.1 from 2010-06-29.

Automatic conversion script
Id: cif_fix_values 1646 2011-03-28 12:23:43Z adriana 
;
_cod_original_cell_volume 4477.7(15)
_cod_database_code 4321295

loop_
_symmetry_equiv_pos_as_xyz
'x, y, z'
'-x+1/2, y+1/2, -z+1/2'
'-x, -y, -z'
'x-1/2, -y-1/2, z-1/2'

loop_
_atom_site_label
_atom_site_type_symbol
_atom_site_fract_x
_atom_site_fract_y
_atom_site_fract_z
_atom_site_U_iso_or_equiv
_atom_site_adp_type
_atom_site_occupancy
_atom_site_symmetry_multiplicity
_atom_site_calc_flag
_atom_site_refinement_flags
_atom_site_disorder_assembly
_atom_site_disorder_group
Bi1 Bi 0.08790(3) 0.233323(16) 0.817895(17) 0.05165(14) Uani 1 1 d . . .
O1 O 0.2670(5) 0.2864(3) 0.8270(3) 0.0789(19) Uani 1 1 d . . .
O2 O -0.0860(5) 0.2908(4) 0.8070(4) 0.096(2) Uani 1 1 d . . .
O3 O 0.1775(5) 0.1713(3) 0.7299(4) 0.0747(18) Uani 1 1 d . . .
O4 O 0.0009(6) 0.1867(4) 0.9142(5) 0.105(3) Uani 1 1 d . . .
O5 O 0.1146(6) 0.3210(4) 0.9150(4) 0.103(2) Uani 1 1 d . . .
O6 O 0.0617(6) 0.3046(4) 0.7107(4) 0.101(2) Uani 1 1 d . . .
O7 O 0.2087(8) 0.1587(4) 0.8975(5) 0.133(3) Uani 1 1 d . . .
O8 O -0.0399(7) 0.1575(4) 0.7463(5) 0.137(4) Uani 1 1 d . . .
S1 S 0.3462(2) 0.30518(14) 0.89446(14) 0.0763(7) Uani 1 1 d . . .
S2 S -0.1733(2) 0.30117(17) 0.74038(16) 0.0925(9) Uani 1 1 d . . .
S3 S 0.2917(4) 0.14365(17) 0.7502(3) 0.0704(17) Uani 0.892(17) 1 d P . .
S3B S 0.235(4) 0.1487(15) 0.705(3) 0.078(16) Uani 0.108(17) 1 d P . .
S4 S -0.1109(4) 0.16003(19) 0.9048(3) 0.0811(19) Uani 0.856(14) 1 d P . .
S4B S -0.044(2) 0.1664(10) 0.9484(15) 0.063(9) Uani 0.144(14) 1 d P . .
S5 S 0.0237(3) 0.35065(17) 0.9470(2) 0.1102(12) Uani 1 1 d . . .
S6 S 0.1439(6) 0.3184(2) 0.6649(3) 0.096(2) Uani 0.833(16) 1 d P . .
S6B S 0.054(3) 0.3219(13) 0.6417(14) 0.113(13) Uani 0.167(16) 1 d P . .
S7 S 0.2014(5) 0.1031(3) 0.9492(2) 0.090(2) Uani 0.711(12) 1 d P . .
S7B S 0.2775(12) 0.1389(7) 0.9561(7) 0.095(5) Uani 0.289(12) 1 d P . .
S8 S -0.0316(7) 0.0897(6) 0.7161(4) 0.085(3) Uani 0.80(3) 1 d P . .
S8B S -0.080(4) 0.124(2) 0.689(3) 0.116(14) Uani 0.20(3) 1 d P . .
C1A C 0.3644(10) 0.3967(5) 0.8896(6) 0.102(4) Uani 1 1 d . . .
C1B C 0.4725(8) 0.2811(6) 0.8737(7) 0.101(4) Uani 1 1 d . . .
C2A C -0.2061(11) 0.3901(6) 0.7433(7) 0.123(5) Uani 1 1 d . . .
C2B C -0.2899(10) 0.2684(8) 0.7683(9) 0.154(6) Uani 1 1 d . . .
C3A C 0.2760(10) 0.0581(5) 0.7142(7) 0.107(4) Uani 1 1 d . . .
C3B C 0.3593(8) 0.1813(6) 0.6856(7) 0.098(4) Uani 1 1 d . . .
C4A C -0.1750(10) 0.2038(7) 0.9674(7) 0.123(5) Uani 1 1 d . . .
C4B C -0.0932(10) 0.0763(5) 0.9480(7) 0.106(4) Uani 1 1 d . . .
C5A C 0.0117(12) 0.4393(6) 0.9127(9) 0.148(6) Uani 1 1 d . . .
C5B C 0.0867(14) 0.3682(10) 1.0410(8) 0.194(8) Uani 1 1 d . . .
C6A C 0.083(2) 0.2948(16) 0.5742(9) 0.276(13) Uani 1 1 d . . .
C6B C 0.1332(19) 0.4033(9) 0.6519(19) 0.323(18) Uani 1 1 d . . .
C7A C 0.3137(16) 0.0512(8) 0.9527(9) 0.183(8) Uani 1 1 d . . .
C7B C 0.2299(14) 0.1426(10) 1.0363(8) 0.188(8) Uani 1 1 d . . .
C8A C -0.0424(13) 0.0972(11) 0.6230(8) 0.203(10) Uani 1 1 d . . .
C8B C -0.1615(11) 0.0514(8) 0.7157(7) 0.148(6) Uani 1 1 d . . .
Cl1 Cl 0.7185(3) 0.42165(16) 0.98269(16) 0.0802(7) Uani 1 1 d . . .
Cl2 Cl 0.0378(3) 0.9036(2) 0.8324(2) 0.1091(10) Uani 1 1 d . . .
Cl3 Cl 0.5877(3) 0.06588(19) 0.8519(3) 0.1201(13) Uani 1 1 d . . .
O11 O 0.690(2) 0.4783(9) 0.9877(12) 0.410(18) Uani 1 1 d . . .
O12 O 0.8200(10) 0.4133(9) 1.0240(7) 0.233(7) Uani 1 1 d . . .
O13 O 0.6553(16) 0.3856(13) 1.0108(8) 0.338(13) Uani 1 1 d . . .
O14 O 0.7037(14) 0.4061(10) 0.9120(6) 0.272(8) Uani 1 1 d . . .
O21 O 0.037(2) 0.8412(9) 0.8490(10) 0.351(13) Uani 1 1 d . . .
O22 O 0.0101(13) 0.9038(9) 0.7576(6) 0.264(8) Uani 1 1 d . . .
O23 O 0.1253(13) 0.9277(14) 0.8696(10) 0.379(16) Uani 1 1 d . . .
O24 O -0.0387(11) 0.9268(9) 0.8649(6) 0.241(8) Uani 1 1 d . . .
O31 O 0.4952(12) 0.0427(10) 0.8363(14) 0.361(13) Uani 1 1 d . . .
O32 O 0.6665(13) 0.0239(9) 0.8662(8) 0.288(10) Uani 1 1 d . . .
O33 O 0.594(2) 0.1080(12) 0.907(2) 0.47(2) Uani 1 1 d . . .
O34 O 0.601(2) 0.0945(16) 0.7969(14) 0.43(2) Uani 1 1 d . . .

loop_
_atom_site_aniso_label
_atom_site_aniso_U_11
_atom_site_aniso_U_22
_atom_site_aniso_U_33
_atom_site_aniso_U_23
_atom_site_aniso_U_13
_atom_site_aniso_U_12
Bi1 0.0503(2) 0.0493(2) 0.0577(2) -0.00842(18) 0.01609(14) -0.00190(18)
O1 0.066(4) 0.091(5) 0.081(4) -0.015(4) 0.016(4) -0.018(4)
O2 0.073(5) 0.122(6) 0.088(5) -0.014(4) -0.002(4) 0.025(4)
O3 0.066(4) 0.080(5) 0.081(5) -0.023(4) 0.021(4) 0.005(4)
O4 0.097(6) 0.112(6) 0.122(7) 0.003(5) 0.061(5) -0.026(5)
O5 0.082(5) 0.103(5) 0.131(6) -0.068(5) 0.040(4) -0.005(4)
O6 0.107(6) 0.111(6) 0.089(6) 0.030(5) 0.026(5) 0.005(5)
O7 0.169(9) 0.130(7) 0.104(6) 0.051(6) 0.033(6) 0.067(6)
O8 0.118(7) 0.126(7) 0.170(8) -0.103(7) 0.035(6) -0.055(6)
S1 0.0730(18) 0.0793(18) 0.0758(18) -0.0081(14) 0.0117(14) -0.0189(14)
S2 0.0703(19) 0.118(2) 0.090(2) -0.0010(18) 0.0157(16) 0.0210(17)
S3 0.063(3) 0.078(2) 0.068(3) -0.0199(18) 0.008(3) 0.0166(16)
S3B 0.07(3) 0.10(2) 0.07(3) -0.019(16) 0.03(3) 0.031(16)
S4 0.065(3) 0.097(3) 0.087(4) 0.013(2) 0.026(3) -0.009(2)
S4B 0.057(18) 0.074(13) 0.062(16) -0.013(10) 0.019(14) -0.010(10)
S5 0.101(2) 0.105(2) 0.138(3) -0.059(2) 0.055(2) -0.0183(19)
S6 0.083(5) 0.095(3) 0.121(4) 0.041(2) 0.041(3) 0.011(2)
S6B 0.11(3) 0.134(19) 0.101(18) 0.021(14) 0.027(16) -0.012(16)
S7 0.097(5) 0.094(4) 0.079(3) 0.019(2) 0.012(3) 0.007(3)
S7B 0.089(11) 0.085(9) 0.108(9) -0.007(7) 0.016(7) -0.014(7)
S8 0.083(4) 0.069(5) 0.099(4) -0.015(3) 0.008(3) -0.019(3)
S8B 0.13(2) 0.070(19) 0.14(2) -0.034(19) 0.02(2) -0.02(2)
C1A 0.130(10) 0.056(6) 0.121(10) -0.025(6) 0.024(8) -0.014(6)
C1B 0.054(6) 0.129(10) 0.118(9) -0.009(8) 0.008(6) 0.022(6)
C2A 0.124(11) 0.084(9) 0.149(12) 0.026(8) -0.008(9) 0.026(8)
C2B 0.068(8) 0.191(15) 0.193(16) 0.057(12) 0.000(9) -0.001(9)
C3A 0.137(11) 0.058(6) 0.128(10) -0.030(7) 0.026(8) 0.016(7)
C3B 0.066(7) 0.109(9) 0.133(10) -0.002(7) 0.053(7) 0.001(6)
C4A 0.099(9) 0.159(11) 0.129(11) -0.010(9) 0.065(8) -0.001(9)
C4B 0.115(10) 0.078(8) 0.126(10) 0.012(7) 0.026(8) -0.014(7)
C5A 0.144(13) 0.087(9) 0.225(16) -0.045(10) 0.070(12) -0.011(9)
C5B 0.173(16) 0.28(2) 0.113(11) -0.100(13) -0.018(11) 0.037(15)
C6A 0.28(3) 0.47(4) 0.084(12) -0.016(19) 0.031(15) 0.01(3)
C6B 0.24(2) 0.110(13) 0.68(5) 0.15(2) 0.23(3) 0.009(14)
C7A 0.25(2) 0.135(12) 0.165(14) 0.045(11) 0.044(14) 0.109(13)
C7B 0.178(16) 0.28(2) 0.099(11) -0.031(13) 0.015(11) 0.006(15)
C8A 0.182(16) 0.34(3) 0.108(11) -0.118(14) 0.076(11) -0.142(16)
C8B 0.138(12) 0.175(14) 0.129(11) -0.013(10) 0.021(9) -0.099(11)
Cl1 0.090(2) 0.0838(19) 0.0671(18) -0.0007(15) 0.0153(16) 0.0073(16)
Cl2 0.108(3) 0.125(3) 0.093(2) -0.035(2) 0.017(2) 0.018(2)
Cl3 0.071(2) 0.080(2) 0.202(4) 0.021(3) 0.005(2) 0.0037(18)
O11 0.60(4) 0.198(16) 0.38(3) -0.100(18) -0.04(3) 0.21(2)
O12 0.129(10) 0.39(2) 0.170(11) 0.087(12) 0.012(8) 0.014(12)
O13 0.30(2) 0.52(3) 0.179(14) 0.043(18) 0.008(13) -0.24(2)
O14 0.35(2) 0.39(2) 0.092(8) -0.036(11) 0.059(10) 0.051(17)
O21 0.60(4) 0.157(13) 0.260(19) 0.027(13) -0.02(2) 0.12(2)
O22 0.32(2) 0.38(2) 0.090(8) -0.046(11) 0.053(10) 0.020(16)
O23 0.171(14) 0.67(4) 0.31(2) -0.24(2) 0.080(13) -0.23(2)
O24 0.191(12) 0.39(2) 0.146(10) -0.065(12) 0.043(9) 0.116(13)
O31 0.130(12) 0.36(2) 0.57(4) 0.02(2) 0.008(16) -0.138(15)
O32 0.272(17) 0.288(17) 0.258(16) -0.044(14) -0.071(13) 0.188(16)
O33 0.42(4) 0.24(2) 0.77(6) -0.26(3) 0.14(4) 0.01(2)
O34 0.41(3) 0.54(4) 0.42(3) 0.35(3) 0.25(3) 0.21(3)

loop_
_atom_type_symbol
_atom_type_description
_atom_type_scat_dispersion_real
_atom_type_scat_dispersion_imag
_atom_type_scat_source
C C 0.0033 0.0016 'International Tables Vol C Tables 4.2.6.8 and 6.1.1.4'
H H 0.0000 0.0000 'International Tables Vol C Tables 4.2.6.8 and 6.1.1.4'
O O 0.0106 0.0060 'International Tables Vol C Tables 4.2.6.8 and 6.1.1.4'
S S 0.1246 0.1234 'International Tables Vol C Tables 4.2.6.8 and 6.1.1.4'
Cl Cl 0.1484 0.1585 'International Tables Vol C Tables 4.2.6.8 and 6.1.1.4'
Bi Bi -4.1077 10.2566 'International Tables Vol C Tables 4.2.6.8 and 6.1.1.4'

loop_
_geom_angle_atom_site_label_1
_geom_angle_atom_site_label_2
_geom_angle_atom_site_label_3
_geom_angle
_geom_angle_site_symmetry_1
_geom_angle_site_symmetry_3
_geom_angle_publ_flag
O6 Bi1 O8 85.6(3) . . ?
O6 Bi1 O7 146.3(3) . . ?
O8 Bi1 O7 104.7(4) . . ?
O6 Bi1 O4 144.1(3) . . ?
O8 Bi1 O4 79.9(3) . . ?
O7 Bi1 O4 69.6(3) . . ?
O6 Bi1 O2 71.6(2) . . ?
O8 Bi1 O2 74.4(3) . . ?
O7 Bi1 O2 141.9(3) . . ?
O4 Bi1 O2 72.9(3) . . ?
O6 Bi1 O5 100.6(3) . . ?
O8 Bi1 O5 144.9(2) . . ?
O7 Bi1 O5 89.2(3) . . ?
O4 Bi1 O5 75.0(3) . . ?
O2 Bi1 O5 75.0(2) . . ?
O6 Bi1 O3 75.2(2) . . ?
O8 Bi1 O3 71.4(2) . . ?
O7 Bi1 O3 77.9(3) . . ?
O4 Bi1 O3 128.9(2) . . ?
O2 Bi1 O3 133.5(2) . . ?
O5 Bi1 O3 143.7(2) . . ?
O6 Bi1 O1 78.3(2) . . ?
O8 Bi1 O1 144.2(2) . . ?
O7 Bi1 O1 74.9(3) . . ?
O4 Bi1 O1 129.9(2) . . ?
O2 Bi1 O1 128.1(3) . . ?
O5 Bi1 O1 70.2(2) . . ?
O3 Bi1 O1 73.6(2) . . ?
S1 O1 Bi1 128.6(4) . . ?
S2 O2 Bi1 129.8(4) . . ?
S3B O3 S3 41(3) . . ?
S3B O3 Bi1 163(4) . . ?
S3 O3 Bi1 122.9(4) . . ?
S4B O4 S4 45.7(19) . . ?
S4B O4 Bi1 172(2) . . ?
S4 O4 Bi1 126.5(5) . . ?
S5 O5 Bi1 123.0(4) . . ?
S6B O6 S6 47.6(17) . . ?
S6B O6 Bi1 159.0(14) . . ?
S6 O6 Bi1 125.1(5) . . ?
S7B O7 S7 49.8(6) . . ?
S7B O7 Bi1 158.5(9) . . ?
S7 O7 Bi1 137.6(6) . . ?
S8B O8 S8 42(3) . . ?
S8B O8 Bi1 154.4(13) . . ?
S8 O8 Bi1 133.3(6) . . ?
O1 S1 C1B 104.2(5) . . ?
O1 S1 C1A 105.8(5) . . ?
C1B S1 C1A 96.9(6) . . ?
O2 S2 C2B 103.7(6) . . ?
O2 S2 C2A 104.2(5) . . ?
C2B S2 C2A 97.4(7) . . ?
S3B S3 O3 42.1(14) . . ?
S3B S3 C3B 75.9(18) . . ?
O3 S3 C3B 104.3(6) . . ?
S3B S3 C3A 76.6(17) . . ?
O3 S3 C3A 101.6(6) . . ?
C3B S3 C3A 99.6(6) . . ?
S3 S3B O3 97(4) . . ?
S3 S3B C3B 71(3) . . ?
O3 S3B C3B 131(3) . . ?
S3 S3B C3A 71(2) . . ?
O3 S3B C3A 125(3) . . ?
C3B S3B C3A 96.3(19) . . ?
S4B S4 O4 42.5(11) . . ?
S4B S4 C4A 81.2(12) . . ?
O4 S4 C4A 107.6(6) . . ?
S4B S4 C4B 75.8(12) . . ?
O4 S4 C4B 103.0(6) . . ?
C4A S4 C4B 100.3(6) . . ?
O4 S4B S4 92(2) . . ?
O4 S4B C4B 126.6(16) . . ?
S4 S4B C4B 70.5(13) . . ?
O4 S4B C4A 125(2) . . ?
S4 S4B C4A 65.3(14) . . ?
C4B S4B C4A 93.1(13) . . ?
O5 S5 C5B 102.7(6) . . ?
O5 S5 C5A 104.0(6) . . ?
C5B S5 C5A 98.6(8) . . ?
S6B S6 O6 57.9(11) . . ?
S6B S6 C6B 80.7(15) . . ?
O6 S6 C6B 102.4(8) . . ?
S6B S6 C6A 55.4(15) . . ?
O6 S6 C6A 105.5(9) . . ?
C6B S6 C6A 96.2(15) . . ?
S6 S6B O6 74(2) . . ?
S6 S6B C6A 85(2) . . ?
O6 S6B C6A 139(3) . . ?
S6 S6B C6B 62.2(15) . . ?
O6 S6B C6B 100(2) . . ?
C6A S6B C6B 100(2) . . ?
S7B S7 O7 58.7(7) . . ?
S7B S7 C7A 71.9(9) . . ?
O7 S7 C7A 107.6(7) . . ?
S7B S7 C7B 67.6(9) . . ?
O7 S7 C7B 104.4(8) . . ?
C7A S7 C7B 101.2(9) . . ?
S7 S7B O7 71.4(9) . . ?
S7 S7B C7B 72.8(10) . . ?
O7 S7B C7B 114.7(12) . . ?
S7 S7B C7A 68.8(10) . . ?
O7 S7B C7A 112.9(11) . . ?
C7B S7B C7A 102.1(11) . . ?
S8B S8 O8 59.0(17) . . ?
S8B S8 C8A 60.4(16) . . ?
O8 S8 C8A 108.4(11) . . ?
S8B S8 C8B 78.5(15) . . ?
O8 S8 C8B 104.2(8) . . ?
C8A S8 C8B 97.5(7) . . ?
S8 S8B O8 79(4) . . ?
S8 S8B C8A 85(3) . . ?
O8 S8B C8A 137(3) . . ?
S8 S8B C8B 71(2) . . ?
O8 S8B C8B 109(3) . . ?
C8A S8B C8B 102.9(15) . . ?
S3 C3A S3B 32.1(18) . . ?
S3 C3B S3B 32.8(18) . . ?
S4 C4A S4B 33.5(8) . . ?
S4 C4B S4B 33.8(9) . . ?
S6B C6A S6 39.8(16) . . ?
S6 C6B S6B 37.1(12) . . ?
S7 C7A S7B 39.2(5) . . ?
S7B C7B S7 39.6(5) . . ?
S8B C8A S8 35(2) . . ?
S8 C8B S8B 30.9(18) . . ?
O11 Cl1 O13 105.2(16) . . ?
O11 Cl1 O14 107.8(13) . . ?
O13 Cl1 O14 107.5(12) . . ?
O11 Cl1 O12 109.9(14) . . ?
O13 Cl1 O12 107.9(11) . . ?
O14 Cl1 O12 117.8(10) . . ?
O21 Cl2 O23 105.5(15) . . ?
O21 Cl2 O24 100.5(13) . . ?
O23 Cl2 O24 105.5(10) . . ?
O21 Cl2 O22 104.0(11) . . ?
O23 Cl2 O22 125.2(11) . . ?
O24 Cl2 O22 113.1(9) . . ?
O34 Cl3 O31 104.3(17) . . ?
O34 Cl3 O32 104.1(13) . . ?
O31 Cl3 O32 119.0(14) . . ?
O34 Cl3 O33 112.3(19) . . ?
O31 Cl3 O33 109.3(15) . . ?
O32 Cl3 O33 107.8(15) . . ?

loop_
_geom_bond_atom_site_label_1
_geom_bond_atom_site_label_2
_geom_bond_distance
_geom_bond_site_symmetry_2
_geom_bond_publ_flag
Bi1 O6 2.390(7) . ?
Bi1 O8 2.397(7) . ?
Bi1 O7 2.401(8) . ?
Bi1 O4 2.440(8) . ?
Bi1 O2 2.444(6) . ?
Bi1 O5 2.454(6) . ?
Bi1 O3 2.469(6) . ?
Bi1 O1 2.470(6) . ?
O1 S1 1.493(6) . ?
O2 S2 1.507(7) . ?
O3 S3B 1.03(2) . ?
O3 S3 1.523(8) . ?
O4 S4B 1.005(18) . ?
O4 S4 1.488(9) . ?
O5 S5 1.506(6) . ?
O6 S6B 1.31(2) . ?
O6 S6 1.486(8) . ?
O7 S7B 1.315(14) . ?
O7 S7 1.459(9) . ?
O8 S8B 1.26(3) . ?
O8 S8 1.442(12) . ?
S1 C1B 1.778(10) . ?
S1 C1A 1.799(10) . ?
S2 C2B 1.773(14) . ?
S2 C2A 1.781(12) . ?
S3 S3B 1.00(6) . ?
S3 C3B 1.758(11) . ?
S3 C3A 1.788(10) . ?
S3B C3B 1.80(4) . ?
S3B C3A 1.84(3) . ?
S4 S4B 1.07(3) . ?
S4 C4A 1.755(12) . ?
S4 C4B 1.808(11) . ?
S4B C4B 1.86(2) . ?
S4B C4A 1.91(3) . ?
S5 C5B 1.805(14) . ?
S5 C5A 1.833(14) . ?
S6 S6B 1.14(4) . ?
S6 C6B 1.671(17) . ?
S6 C6A 1.77(2) . ?
S6B C6A 1.46(3) . ?
S6B C6B 1.86(3) . ?
S7 S7B 1.176(13) . ?
S7 C7A 1.735(15) . ?
S7 C7B 1.761(15) . ?
S7B C7B 1.705(18) . ?
S7B C7A 1.769(18) . ?
S8 S8B 0.98(6) . ?
S8 C8A 1.709(16) . ?
S8 C8B 1.806(13) . ?
S8B C8A 1.49(2) . ?
S8B C8B 1.88(3) . ?
Cl1 O11 1.169(14) . ?
Cl1 O13 1.249(15) . ?
Cl1 O14 1.322(11) . ?
Cl1 O12 1.377(12) . ?
Cl2 O21 1.250(15) . ?
Cl2 O23 1.279(13) . ?
Cl2 O24 1.314(11) . ?
Cl2 O22 1.363(11) . ?
Cl3 O34 1.200(15) . ?
Cl3 O31 1.238(12) . ?
Cl3 O32 1.278(12) . ?
Cl3 O33 1.30(2) . ?
